data_7000846
loop_
_publ_author_name
'Abram, Peter D.'
'McKay, David'
'Ellis, David'
'Macgregor, Stuart A.'
'Rosair, Georgina M.'
'Sancho, Rodrigo'
'Welch, Alan J.'

_publ_section_title
;
 Adducts of the supraicosahedral stannacarborane
 1,6-Me2-4,1,6-closo-SnC2B10H10; synthetic, structural and
 computational studies
;
_journal_issue 13
_journal_name_full 'Dalton Transactions'
_journal_page_first 2345
_journal_page_last 2351
_journal_paper_doi 10.1039/b821417d
_journal_year 2009
_chemical_formula_sum 'C27 H32 B10 Cl2 D2 N2 Sn'
_chemical_formula_weight 686.26
_chemical_name_systematic
;
?
;
_space_group_IT_number 33
_symmetry_cell_setting orthorhombic
_symmetry_space_group_name_Hall 'P 2c -2n'
_symmetry_space_group_name_H-M 'P n a 21'
_atom_sites_solution_hydrogens geom
_atom_sites_solution_primary direct
_atom_sites_solution_secondary difmap
_audit_creation_method SHELXL-97
_cell_angle_alpha 90.00
_cell_angle_beta 90.00
_cell_angle_gamma 90.00
_cell_formula_units_Z 4
_cell_length_a 11.4342(11)
_cell_length_b 16.0203(16)
_cell_length_c 17.1455(18)
_cell_measurement_reflns_used 106
_cell_measurement_temperature 100(2)
_cell_measurement_theta_max 17.24
_cell_measurement_theta_min 3.23
_cell_volume 3140.7(5)
_computing_cell_refinement 'APEX2 (Bruker, 2006)'
_computing_data_collection 'APEX2 (Bruker, 2006)'
_computing_data_reduction 'APEX2 (Bruker, 2006)'
_computing_molecular_graphics 'SHELXTL (Bruker, 2003)'
_computing_publication_material 'SHELXTL (Bruker, 2003)'
_computing_structure_refinement 'SHELXL-97 (Sheldrick, 1997)'
_computing_structure_solution 'SHELXS-97 (Sheldrick, 1990)'
_diffrn_ambient_temperature 100(2)
_diffrn_measured_fraction_theta_full 1.000
_diffrn_measured_fraction_theta_max 0.986
_diffrn_measurement_device_type 'CCD area detector'
_diffrn_measurement_method 'phi and omega scans'
_diffrn_radiation_monochromator graphite
_diffrn_radiation_source 'fine-focus sealed tube'
_diffrn_radiation_type MoK\a
_diffrn_radiation_wavelength 0.71073
_diffrn_reflns_av_R_equivalents 0.0000
_diffrn_reflns_av_sigmaI/netI 0.1347
_diffrn_reflns_limit_h_max 14
_diffrn_reflns_limit_h_min -14
_diffrn_reflns_limit_k_max 20
_diffrn_reflns_limit_k_min 0
_diffrn_reflns_limit_l_max 22
_diffrn_reflns_limit_l_min 0
_diffrn_reflns_number 12491
_diffrn_reflns_theta_full 25.00
_diffrn_reflns_theta_max 27.63
_diffrn_reflns_theta_min 1.74
_diffrn_standards_decay_% 0
_diffrn_standards_interval_count 0
_diffrn_standards_interval_time 0
_diffrn_standards_number 0
_exptl_absorpt_coefficient_mu 1.007
_exptl_absorpt_correction_T_max 0.8241
_exptl_absorpt_correction_T_min 0.6889
_exptl_absorpt_correction_type multi-scan
_exptl_absorpt_process_details TWINABS
_exptl_crystal_colour yellow
_exptl_crystal_density_diffrn 1.451
_exptl_crystal_density_method 'not measured'
_exptl_crystal_description block
_exptl_crystal_F_000 1376
_exptl_crystal_size_max 0.40
_exptl_crystal_size_mid 0.32
_exptl_crystal_size_min 0.20
_refine_diff_density_max 1.739
_refine_diff_density_min -1.667
_refine_diff_density_rms 0.198
_refine_ls_abs_structure_details 'Flack H D (1983), Acta Cryst. A39, 876-881'
_refine_ls_abs_structure_Flack 0.12(3)
_refine_ls_extinction_method none
_refine_ls_goodness_of_fit_ref 1.026
_refine_ls_hydrogen_treatment mixed
_refine_ls_matrix_type full
_refine_ls_number_parameters 398
_refine_ls_number_reflns 12491
_refine_ls_number_restraints 2
_refine_ls_restrained_S_all 1.026
_refine_ls_R_factor_all 0.1339
_refine_ls_R_factor_gt 0.0695
_refine_ls_shift/su_max 0.001
_refine_ls_shift/su_mean 0.000
_refine_ls_structure_factor_coef Fsqd
_refine_ls_weighting_details 'calc w=1/[\s^2^(Fo^2^)+(0.1000P)^2^+0.0186P] where P=(Fo^2^+2Fc^2^)/3'
_refine_ls_weighting_scheme calc
_refine_ls_wR_factor_gt 0.1588
_refine_ls_wR_factor_ref 0.1887
_reflns_number_gt 7773
_reflns_number_total 12491
_reflns_threshold_expression >2sigma(I)
_cod_data_source_file b821417d.txt
_cod_data_source_block 4
_cod_depositor_comments
;
The following automatic conversions were performed:
'_symmetry_cell_setting' value 'Orthorhombic' changed to 'orthorhombic'
according to '/home/saulius/struct/CIF-dictionaries/cif_core.dic'
dictionary named 'cif_core.dic' version 2.4.1 from 2010-06-29.

Automatic conversion script
Id: cif_fix_enum 1527 2010-12-29 10:47:43Z saulius 
;
_cod_original_sg_symbol_H-M Pna2(1)
_cod_database_code 7000846

loop_
_symmetry_equiv_pos_as_xyz
'x, y, z'
'-x, -y, z+1/2'
'x+1/2, -y+1/2, z'
'-x+1/2, y+1/2, z+1/2'

loop_
_atom_site_label
_atom_site_type_symbol
_atom_site_fract_x
_atom_site_fract_y
_atom_site_fract_z
_atom_site_U_iso_or_equiv
_atom_site_adp_type
_atom_site_occupancy
_atom_site_symmetry_multiplicity
_atom_site_calc_flag
_atom_site_refinement_flags
_atom_site_disorder_assembly
_atom_site_disorder_group
Sn4 Sn 0.51842(3) 0.34308(2) 0.28757(4) 0.02169(13) Uani 1 1 d . . .
C1 C 0.4640(6) 0.5004(5) 0.3293(4) 0.0247(16) Uani 1 1 d . . .
B2 B 0.5665(8) 0.4931(5) 0.3871(5) 0.0261(18) Uani 1 1 d . . .
H2 H 0.6465 0.5073 0.3517 0.031 Uiso 1 1 calc R . .
B3 B 0.3485(7) 0.4530(5) 0.3368(4) 0.0215(17) Uani 1 1 d . . .
H3 H 0.3098 0.4526 0.2768 0.026 Uiso 1 1 calc R . .
B5 B 0.3995(7) 0.5238(5) 0.4216(5) 0.0204(16) Uani 1 1 d D . .
H5 H 0.362(8) 0.587(3) 0.429(6) 0.07(3) Uiso 1 1 d D . .
C6 C 0.5860(6) 0.4118(4) 0.4456(4) 0.0236(15) Uani 1 1 d . . .
B7 B 0.3579(10) 0.3483(5) 0.3841(6) 0.023(2) Uani 1 1 d . . .
H7 H 0.3035 0.2969 0.3587 0.028 Uiso 1 1 calc R . .
B8 B 0.2941(7) 0.4342(5) 0.4314(5) 0.0232(17) Uani 1 1 d . . .
H8 H 0.1970 0.4420 0.4357 0.028 Uiso 1 1 calc R . .
B9 B 0.5233(7) 0.4950(5) 0.4896(5) 0.0231(17) Uani 1 1 d . . .
H9 H 0.581(6) 0.545(4) 0.521(4) 0.013(16) Uiso 1 1 d . . .
B10 B 0.4967(7) 0.3315(5) 0.4340(5) 0.0258(18) Uani 1 1 d . . .
H10 H 0.5440 0.2703 0.4342 0.031 Uiso 1 1 calc R . .
B11 B 0.3799(7) 0.4654(5) 0.5098(5) 0.0240(18) Uani 1 1 d . . .
H11 H 0.3343 0.4962 0.5599 0.029 Uiso 1 1 calc R . .
B12 B 0.5003(8) 0.3938(6) 0.5222(5) 0.027(2) Uani 1 1 d . . .
H12 H 0.521(8) 0.368(7) 0.576(7) 0.06(3) Uiso 1 1 d . . .
B13 B 0.3639(7) 0.3555(5) 0.4871(5) 0.0240(18) Uani 1 1 d . . .
H13 H 0.317(6) 0.315(4) 0.531(4) 0.016(17) Uiso 1 1 d . . .
C11 C 0.4731(6) 0.5694(5) 0.2681(4) 0.030(2) Uani 1 1 d . . .
H11A H 0.5021 0.6206 0.2927 0.046 Uiso 1 1 calc R . .
H11B H 0.3958 0.5797 0.2455 0.046 Uiso 1 1 calc R . .
H11C H 0.5274 0.5521 0.2269 0.046 Uiso 1 1 calc R . .
C61 C 0.7176(6) 0.3943(5) 0.4583(5) 0.036(2) Uani 1 1 d . . .
H61A H 0.7553 0.3842 0.4078 0.054 Uiso 1 1 calc R . .
H61B H 0.7269 0.3451 0.4916 0.054 Uiso 1 1 calc R . .
H61C H 0.7541 0.4427 0.4835 0.054 Uiso 1 1 calc R . .
N41 N 0.4690(4) 0.2000(4) 0.2728(4) 0.0254(18) Uani 1 1 d . . .
N42 N 0.3684(6) 0.3229(4) 0.1961(4) 0.0238(16) Uani 1 1 d . . .
C42 C 0.5301(6) 0.1403(5) 0.3091(4) 0.029(2) Uani 1 1 d . . .
H42 H 0.5980 0.1558 0.3374 0.035 Uiso 1 1 calc R . .
C43 C 0.4992(5) 0.0580(4) 0.3071(4) 0.026(2) Uani 1 1 d . . .
H43 H 0.5456 0.0178 0.3337 0.032 Uiso 1 1 calc R . .
C44 C 0.4001(6) 0.0329(4) 0.2663(4) 0.0218(16) Uani 1 1 d . . .
C45 C 0.3618(6) -0.0555(4) 0.2670(4) 0.0224(17) Uani 1 1 d . . .
C46 C 0.3946(7) -0.1093(5) 0.3278(5) 0.0327(18) Uani 1 1 d . . .
H46 H 0.4422 -0.0891 0.3691 0.039 Uiso 1 1 calc R . .
C47 C 0.3583(7) -0.1910(5) 0.3277(5) 0.0368(19) Uani 1 1 d . . .
H47 H 0.3807 -0.2265 0.3694 0.044 Uiso 1 1 calc R . .
C48 C 0.2899(7) -0.2227(5) 0.2684(5) 0.038(2) Uani 1 1 d . . .
H48 H 0.2678 -0.2798 0.2683 0.045 Uiso 1 1 calc R . .
C49 C 0.2541(7) -0.1704(4) 0.2093(5) 0.0313(18) Uani 1 1 d . . .
H49 H 0.2042 -0.1908 0.1692 0.038 Uiso 1 1 calc R . .
C50 C 0.2909(6) -0.0880(5) 0.2083(5) 0.0286(17) Uani 1 1 d . . .
H50 H 0.2672 -0.0528 0.1666 0.034 Uiso 1 1 calc R . .
C51 C 0.3383(6) 0.0942(4) 0.2266(4) 0.0220(15) Uani 1 1 d . . .
H51 H 0.2708 0.0798 0.1973 0.026 Uiso 1 1 calc R . .
C52 C 0.3759(6) 0.1781(4) 0.2300(4) 0.0198(15) Uani 1 1 d . . .
C53 C 0.3164(6) 0.2473(4) 0.1878(4) 0.0228(15) Uani 1 1 d . . .
C54 C 0.2167(6) 0.2383(4) 0.1415(4) 0.0227(15) Uani 1 1 d . . .
H54 H 0.1820 0.1848 0.1355 0.027 Uiso 1 1 calc R . .
C55 C 0.1672(6) 0.3076(4) 0.1038(4) 0.0210(15) Uani 1 1 d . . .
C56 C 0.0614(6) 0.3020(4) 0.0570(4) 0.0217(15) Uani 1 1 d . . .
C57 C 0.0227(6) 0.2278(4) 0.0223(4) 0.0199(14) Uani 1 1 d . . .
H57 H 0.0654 0.1778 0.0311 0.024 Uiso 1 1 calc R . .
C58 C -0.0765(6) 0.2254(4) -0.0247(4) 0.0254(16) Uani 1 1 d . . .
H58 H -0.0991 0.1750 -0.0496 0.031 Uiso 1 1 calc R . .
C59 C -0.1428(6) 0.2985(5) -0.0349(4) 0.0309(17) Uani 1 1 d . . .
H59 H -0.2104 0.2975 -0.0671 0.037 Uiso 1 1 calc R . .
C71 C -0.0118(7) 0.3749(5) 0.0464(6) 0.031(2) Uani 1 1 d . . .
H71 H 0.0091 0.4258 0.0710 0.037 Uiso 1 1 calc R . .
C72 C -0.1106(7) 0.3716(5) 0.0014(5) 0.0287(17) Uani 1 1 d . . .
H72 H -0.1573 0.4202 -0.0048 0.034 Uiso 1 1 calc R . .
C73 C 0.2281(6) 0.3823(4) 0.1110(4) 0.0237(16) Uani 1 1 d . . .
H73 H 0.2017 0.4302 0.0836 0.028 Uiso 1 1 calc R . .
C74 C 0.3257(6) 0.3879(4) 0.1571(4) 0.0236(16) Uani 1 1 d . . .
H74 H 0.3643 0.4402 0.1614 0.028 Uiso 1 1 calc R . .
C021 C 0.4485(7) 0.1605(5) 0.6159(6) 0.037(2) Uani 1 1 d . . .
H02A H 0.5046 0.1876 0.6519 0.044 Uiso 1 1 calc R . .
H02B H 0.4013 0.2050 0.5910 0.044 Uiso 1 1 calc R . .
Cl1 Cl 0.35555(18) 0.09449(14) 0.66960(13) 0.0408(5) Uani 1 1 d . . .
Cl2 Cl 0.5270(2) 0.10537(15) 0.54277(14) 0.0390(6) Uani 1 1 d . . .

loop_
_atom_site_aniso_label
_atom_site_aniso_U_11
_atom_site_aniso_U_22
_atom_site_aniso_U_33
_atom_site_aniso_U_23
_atom_site_aniso_U_13
_atom_site_aniso_U_12
Sn4 0.01716(19) 0.02085(19) 0.0271(2) -0.0037(3) 0.0031(4) -0.00174(17)
C1 0.018(4) 0.024(4) 0.032(4) 0.002(3) 0.002(3) 0.005(3)
B2 0.029(4) 0.023(4) 0.026(5) -0.005(4) 0.005(3) 0.000(3)
B3 0.026(4) 0.025(4) 0.014(4) 0.002(3) 0.002(3) 0.004(3)
B5 0.020(4) 0.016(4) 0.026(4) -0.002(3) 0.002(3) -0.002(3)
C6 0.020(4) 0.025(4) 0.026(4) -0.002(3) -0.002(3) 0.002(3)
B7 0.021(5) 0.022(5) 0.027(5) 0.005(4) -0.002(4) -0.001(4)
B8 0.020(4) 0.023(4) 0.026(5) 0.001(4) 0.002(3) -0.003(3)
B9 0.023(4) 0.020(4) 0.026(4) -0.001(3) -0.001(4) 0.000(3)
B10 0.024(5) 0.022(4) 0.031(5) -0.002(3) -0.003(3) 0.002(3)
B11 0.028(4) 0.016(4) 0.028(5) -0.006(3) 0.007(3) -0.004(3)
B12 0.037(5) 0.027(4) 0.018(4) -0.002(4) -0.007(4) -0.002(4)
B13 0.026(4) 0.021(4) 0.025(4) 0.002(3) 0.000(3) 0.004(3)
C11 0.027(4) 0.024(4) 0.040(6) 0.005(3) 0.002(3) -0.006(3)
C61 0.024(4) 0.038(5) 0.047(5) -0.009(4) -0.019(4) 0.009(3)
N41 0.011(2) 0.028(3) 0.038(5) -0.006(3) -0.002(3) 0.003(2)
N42 0.022(4) 0.033(4) 0.016(3) -0.008(3) 0.002(3) -0.003(3)
C42 0.018(3) 0.031(4) 0.038(6) -0.008(3) 0.000(3) 0.002(3)
C43 0.012(4) 0.027(3) 0.040(6) -0.005(3) -0.005(3) 0.007(2)
C44 0.018(3) 0.022(3) 0.026(4) -0.006(3) -0.001(2) -0.001(3)
C45 0.021(3) 0.020(3) 0.026(5) 0.003(3) 0.004(2) 0.003(3)
C46 0.025(4) 0.035(5) 0.037(4) 0.010(4) -0.007(3) -0.002(3)
C47 0.035(5) 0.037(5) 0.038(5) 0.011(4) -0.007(4) -0.010(4)
C48 0.034(4) 0.021(4) 0.058(7) 0.006(4) -0.007(4) -0.002(3)
C49 0.038(5) 0.021(4) 0.035(4) 0.000(3) -0.006(3) 0.001(3)
C50 0.030(4) 0.026(4) 0.030(4) 0.001(3) -0.003(3) 0.002(3)
C51 0.022(4) 0.017(3) 0.028(4) -0.004(3) 0.003(3) 0.004(3)
C52 0.016(3) 0.023(4) 0.020(4) -0.006(3) 0.005(3) 0.002(3)
C53 0.023(3) 0.021(4) 0.025(4) -0.002(3) 0.008(3) 0.000(3)
C54 0.026(4) 0.018(4) 0.024(4) -0.004(3) 0.006(3) 0.001(3)
C55 0.024(4) 0.016(3) 0.023(4) -0.001(3) 0.007(3) -0.002(3)
C56 0.025(4) 0.014(3) 0.026(4) 0.004(3) 0.007(3) 0.001(3)
C57 0.020(3) 0.017(3) 0.023(4) -0.005(3) 0.004(3) 0.003(3)
C58 0.028(4) 0.022(4) 0.026(4) -0.004(3) -0.001(3) -0.004(3)
C59 0.022(4) 0.044(5) 0.027(4) 0.003(4) 0.002(3) -0.003(3)
C71 0.033(5) 0.022(4) 0.038(5) -0.003(4) 0.002(4) 0.003(3)
C72 0.028(4) 0.024(4) 0.033(4) 0.011(3) 0.004(3) 0.014(3)
C73 0.036(4) 0.017(4) 0.018(4) -0.002(3) 0.000(3) 0.008(3)
C74 0.027(4) 0.011(4) 0.032(4) -0.001(3) 0.005(3) 0.001(3)
C021 0.036(5) 0.014(3) 0.061(6) -0.004(4) 0.007(4) 0.002(3)
Cl1 0.0338(11) 0.0434(12) 0.0451(13) -0.0029(10) 0.0053(9) -0.0026(9)
Cl2 0.0379(12) 0.0350(12) 0.0441(14) 0.0004(10) 0.0078(10) 0.0063(10)

loop_
_atom_type_symbol
_atom_type_description
_atom_type_scat_dispersion_real
_atom_type_scat_dispersion_imag
_atom_type_scat_source
C C 0.0033 0.0016 'International Tables Vol C Tables 4.2.6.8 and 6.1.1.4'
H H 0.0000 0.0000 'International Tables Vol C Tables 4.2.6.8 and 6.1.1.4'
B B 0.0013 0.0007 'International Tables Vol C Tables 4.2.6.8 and 6.1.1.4'
N N 0.0061 0.0033 'International Tables Vol C Tables 4.2.6.8 and 6.1.1.4'
Sn Sn -0.6537 1.4246 'International Tables Vol C Tables 4.2.6.8 and 6.1.1.4'
Cl Cl 0.1484 0.1585 'International Tables Vol C Tables 4.2.6.8 and 6.1.1.4'

loop_
_geom_angle_atom_site_label_1
_geom_angle_atom_site_label_2
_geom_angle_atom_site_label_3
_geom_angle
_geom_angle_site_symmetry_1
_geom_angle_site_symmetry_3
_geom_angle_publ_flag
N42 Sn4 N41 67.8(2) . . ?
N42 Sn4 B7 84.8(2) . . ?
N41 Sn4 B7 85.8(3) . . ?
N42 Sn4 B10 125.6(2) . . ?
N41 Sn4 B10 90.7(2) . . ?
B7 Sn4 B10 42.7(3) . . ?
C11 C1 B3 118.5(6) . . ?
C11 C1 B2 116.4(6) . . ?
B3 C1 B2 124.4(7) . . ?
C11 C1 B5 119.0(6) . . ?
B3 C1 B5 70.9(5) . . ?
B2 C1 B5 76.1(5) . . ?
C1 B2 C6 123.4(6) . . ?
C1 B2 B9 114.4(6) . . ?
C6 B2 B9 57.8(4) . . ?
C1 B2 B5 57.4(5) . . ?
C6 B2 B5 97.9(5) . . ?
B9 B2 B5 57.9(4) . . ?
C1 B2 H2 104.9 . . ?
C6 B2 H2 112.2 . . ?
B9 B2 H2 137.6 . . ?
B5 B2 H2 149.8 . . ?
C1 B3 B8 117.9(6) . . ?
C1 B3 B7 115.7(6) . . ?
B8 B3 B7 57.8(5) . . ?
C1 B3 B5 60.8(5) . . ?
B8 B3 B5 61.0(4) . . ?
B7 B3 B5 100.6(5) . . ?
C1 B3 H3 105.4 . . ?
B8 B3 H3 134.8 . . ?
B7 B3 H3 114.6 . . ?
B5 B3 H3 144.4 . . ?
C1 B5 B11 133.6(6) . . ?
C1 B5 B8 100.6(5) . . ?
B11 B5 B8 56.4(4) . . ?
C1 B5 B9 100.7(5) . . ?
B11 B5 B9 56.4(4) . . ?
B8 B5 B9 103.8(5) . . ?
C1 B5 B3 48.3(4) . . ?
B11 B5 B3 106.9(5) . . ?
B8 B5 B3 55.0(4) . . ?
B9 B5 B3 123.1(5) . . ?
C1 B5 B2 46.5(4) . . ?
B11 B5 B2 103.5(5) . . ?
B8 B5 B2 115.9(5) . . ?
B9 B5 B2 54.9(4) . . ?
B3 B5 B2 85.6(5) . . ?
C1 B5 H5 117(5) . . ?
B11 B5 H5 110(5) . . ?
B8 B5 H5 116(5) . . ?
B9 B5 H5 117(5) . . ?
B3 B5 H5 120(5) . . ?
B2 B5 H5 127(5) . . ?
C61 C6 B10 118.5(6) . . ?
C61 C6 B2 110.9(6) . . ?
B10 C6 B2 117.1(6) . . ?
C61 C6 B12 115.5(6) . . ?
B10 C6 B12 66.2(5) . . ?
B2 C6 B12 122.3(6) . . ?
C61 C6 B9 119.5(6) . . ?
B10 C6 B9 113.9(6) . . ?
B2 C6 B9 66.0(5) . . ?
B12 C6 B9 62.3(5) . . ?
B8 B7 B13 60.3(5) . . ?
B8 B7 B10 105.1(6) . . ?
B13 B7 B10 60.5(5) . . ?
B8 B7 B3 58.2(4) . . ?
B13 B7 B3 112.1(6) . . ?
B10 B7 B3 112.7(6) . . ?
B8 B7 Sn4 130.1(5) . . ?
B13 B7 Sn4 129.8(6) . . ?
B10 B7 Sn4 70.3(5) . . ?
B3 B7 Sn4 77.5(4) . . ?
B8 B7 H7 121.7 . . ?
B13 B7 H7 117.2 . . ?
B10 B7 H7 123.8 . . ?
B3 B7 H7 117.5 . . ?
Sn4 B7 H7 97.3 . . ?
B11 B8 B7 110.4(6) . . ?
B11 B8 B3 117.5(6) . . ?
B7 B8 B3 64.0(5) . . ?
B11 B8 B13 62.2(5) . . ?
B7 B8 B13 60.3(5) . . ?
B3 B8 B13 117.3(6) . . ?
B11 B8 B5 59.2(4) . . ?
B7 B8 B5 106.9(6) . . ?
B3 B8 B5 64.0(5) . . ?
B13 B8 B5 107.6(5) . . ?
B11 B8 H8 118.5 . . ?
B7 B8 H8 122.0 . . ?
B3 B8 H8 113.0 . . ?
B13 B8 H8 119.4 . . ?
B5 B8 H8 123.8 . . ?
C6 B9 B12 58.0(5) . . ?
C6 B9 B11 105.8(5) . . ?
B12 B9 B11 62.5(5) . . ?
C6 B9 B2 56.2(4) . . ?
B12 B9 B2 109.6(6) . . ?
B11 B9 B2 116.2(6) . . ?
C6 B9 B5 103.6(5) . . ?
B12 B9 B5 108.2(6) . . ?
B11 B9 B5 59.0(5) . . ?
B2 B9 B5 67.3(5) . . ?
C6 B9 H9 121(3) . . ?
B12 B9 H9 125(3) . . ?
B11 B9 H9 129(3) . . ?
B2 B9 H9 108(3) . . ?
B5 B9 H9 123(3) . . ?
C6 B10 B13 107.0(6) . . ?
C6 B10 B12 57.1(5) . . ?
B13 B10 B12 58.9(5) . . ?
C6 B10 B7 118.6(6) . . ?
B13 B10 B7 58.3(5) . . ?
B12 B10 B7 109.3(6) . . ?
C6 B10 Sn4 90.1(4) . . ?
B13 B10 Sn4 124.4(5) . . ?
B12 B10 Sn4 141.8(5) . . ?
B7 B10 Sn4 67.0(4) . . ?
C6 B10 H10 112.5 . . ?
B13 B10 H10 126.1 . . ?
B12 B10 H10 118.0 . . ?
B7 B10 H10 123.4 . . ?
Sn4 B10 H10 91.1 . . ?
B8 B11 B9 117.1(6) . . ?
B8 B11 B5 64.4(5) . . ?
B9 B11 B5 64.7(5) . . ?
B8 B11 B12 109.8(6) . . ?
B9 B11 B12 58.6(5) . . ?
B5 B11 B12 109.6(6) . . ?
B8 B11 B13 59.8(5) . . ?
B9 B11 B13 108.5(6) . . ?
B5 B11 B13 109.8(6) . . ?
B12 B11 B13 59.0(4) . . ?
B8 B11 H11 117.2 . . ?
B9 B11 H11 118.1 . . ?
B5 B11 H11 118.4 . . ?
B12 B11 H11 123.1 . . ?
B13 B11 H11 123.1 . . ?
C6 B12 B9 59.7(5) . . ?
C6 B12 B13 108.0(6) . . ?
B9 B12 B13 110.2(6) . . ?
C6 B12 B11 104.3(6) . . ?
B9 B12 B11 58.9(5) . . ?
B13 B12 B11 60.7(5) . . ?
C6 B12 B10 56.6(4) . . ?
B9 B12 B10 104.4(6) . . ?
B13 B12 B10 60.5(5) . . ?
B11 B12 B10 103.6(6) . . ?
C6 B12 H12 130(5) . . ?
B9 B12 H12 129(6) . . ?
B13 B12 H12 111(5) . . ?
B11 B12 H12 122(5) . . ?
B10 B12 H12 122(6) . . ?
B8 B13 B7 59.4(5) . . ?
B8 B13 B12 109.4(6) . . ?
B7 B13 B12 113.2(7) . . ?
B8 B13 B10 105.0(6) . . ?
B7 B13 B10 61.2(5) . . ?
B12 B13 B10 60.6(5) . . ?
B8 B13 B11 58.0(5) . . ?
B7 B13 B11 106.3(6) . . ?
B12 B13 B11 60.3(5) . . ?
B10 B13 B11 103.2(6) . . ?
B8 B13 H13 124(3) . . ?
B7 B13 H13 127(3) . . ?
B12 B13 H13 113(3) . . ?
B10 B13 H13 128(3) . . ?
B11 B13 H13 118(3) . . ?
C1 C11 H11A 109.5 . . ?
C1 C11 H11B 109.5 . . ?
H11A C11 H11B 109.5 . . ?
C1 C11 H11C 109.5 . . ?
H11A C11 H11C 109.5 . . ?
H11B C11 H11C 109.5 . . ?
C6 C61 H61A 109.5 . . ?
C6 C61 H61B 109.5 . . ?
H61A C61 H61B 109.5 . . ?
C6 C61 H61C 109.5 . . ?
H61A C61 H61C 109.5 . . ?
H61B C61 H61C 109.5 . . ?
C42 N41 C52 118.9(6) . . ?
C42 N41 Sn4 121.1(5) . . ?
C52 N41 Sn4 120.0(5) . . ?
C74 N42 C53 119.0(7) . . ?
C74 N42 Sn4 119.7(5) . . ?
C53 N42 Sn4 120.9(5) . . ?
N41 C42 C43 123.0(7) . . ?
N41 C42 H42 118.5 . . ?
C43 C42 H42 118.5 . . ?
C42 C43 C44 120.1(7) . . ?
C42 C43 H43 119.9 . . ?
C44 C43 H43 119.9 . . ?
C51 C44 C43 117.1(6) . . ?
C51 C44 C45 122.0(6) . . ?
C43 C44 C45 120.9(6) . . ?
C50 C45 C46 117.6(7) . . ?
C50 C45 C44 121.5(6) . . ?
C46 C45 C44 120.9(6) . . ?
C47 C46 C45 120.2(7) . . ?
C47 C46 H46 119.9 . . ?
C45 C46 H46 119.9 . . ?
C46 C47 C48 121.6(8) . . ?
C46 C47 H47 119.2 . . ?
C48 C47 H47 119.2 . . ?
C49 C48 C47 119.2(7) . . ?
C49 C48 H48 120.4 . . ?
C47 C48 H48 120.4 . . ?
C48 C49 C50 119.9(7) . . ?
C48 C49 H49 120.1 . . ?
C50 C49 H49 120.1 . . ?
C49 C50 C45 121.6(7) . . ?
C49 C50 H50 119.2 . . ?
C45 C50 H50 119.2 . . ?
C44 C51 C52 119.9(6) . . ?
C44 C51 H51 120.0 . . ?
C52 C51 H51 120.0 . . ?
N41 C52 C51 120.8(6) . . ?
N41 C52 C53 115.8(6) . . ?
C51 C52 C53 123.4(6) . . ?
N42 C53 C54 120.6(7) . . ?
N42 C53 C52 114.4(6) . . ?
C54 C53 C52 124.9(6) . . ?
C53 C54 C55 120.6(6) . . ?
C53 C54 H54 119.7 . . ?
C55 C54 H54 119.7 . . ?
C73 C55 C54 116.0(6) . . ?
C73 C55 C56 121.3(6) . . ?
C54 C55 C56 122.6(6) . . ?
C57 C56 C71 116.6(7) . . ?
C57 C56 C55 123.3(6) . . ?
C71 C56 C55 120.0(7) . . ?
C58 C57 C56 121.8(6) . . ?
C58 C57 H57 119.1 . . ?
C56 C57 H57 119.1 . . ?
C57 C58 C59 119.3(7) . . ?
C57 C58 H58 120.4 . . ?
C59 C58 H58 120.4 . . ?
C72 C59 C58 120.5(7) . . ?
C72 C59 H59 119.8 . . ?
C58 C59 H59 119.8 . . ?
C72 C71 C56 121.1(8) . . ?
C72 C71 H71 119.4 . . ?
C56 C71 H71 119.4 . . ?
C71 C72 C59 120.6(7) . . ?
C71 C72 H72 119.7 . . ?
C59 C72 H72 119.7 . . ?
C74 C73 C55 121.0(7) . . ?
C74 C73 H73 119.5 . . ?
C55 C73 H73 119.5 . . ?
N42 C74 C73 122.5(7) . . ?
N42 C74 H74 118.7 . . ?
C73 C74 H74 118.7 . . ?
Cl1 C021 Cl2 112.0(4) . . ?
Cl1 C021 H02A 109.2 . . ?
Cl2 C021 H02A 109.2 . . ?
Cl1 C021 H02B 109.2 . . ?
Cl2 C021 H02B 109.2 . . ?
H02A C021 H02B 107.9 . . ?

loop_
_geom_bond_atom_site_label_1
_geom_bond_atom_site_label_2
_geom_bond_distance
_geom_bond_site_symmetry_2
_geom_bond_publ_flag
Sn4 N42 2.347(7) . ?
Sn4 N41 2.374(6) . ?
Sn4 B7 2.473(11) . ?
Sn4 B10 2.530(9) . ?
C1 C11 1.526(10) . ?
C1 B3 1.529(11) . ?
C1 B2 1.539(11) . ?
C1 B5 1.786(11) . ?
B2 C6 1.660(11) . ?
B2 B9 1.826(12) . ?
B2 B5 2.059(11) . ?
B2 H2 1.1200 . ?
B3 B8 1.763(11) . ?
B3 B7 1.866(12) . ?
B3 B5 1.933(11) . ?
B3 H3 1.1200 . ?
B5 B11 1.792(12) . ?
B5 B8 1.882(11) . ?
B5 B9 1.891(11) . ?
B5 H5 1.10(2) . ?
C6 C61 1.546(10) . ?
C6 B10 1.654(10) . ?
C6 B12 1.663(12) . ?
C6 B9 1.692(11) . ?
B7 B8 1.755(13) . ?
B7 B13 1.771(13) . ?
B7 B10 1.824(13) . ?
B7 H7 1.1200 . ?
B8 B11 1.738(12) . ?
B8 B13 1.771(12) . ?
B8 H8 1.1200 . ?
B9 B12 1.735(12) . ?
B9 B11 1.742(12) . ?
B9 H9 1.17(6) . ?
B10 B13 1.812(12) . ?
B10 B12 1.812(12) . ?
B10 H10 1.1200 . ?
B11 B12 1.804(12) . ?
B11 B13 1.813(11) . ?
B11 H11 1.1200 . ?
B12 B13 1.781(12) . ?
B12 H12 1.04(11) . ?
B13 H13 1.13(7) . ?
C11 H11A 0.9800 . ?
C11 H11B 0.9800 . ?
C11 H11C 0.9800 . ?
C61 H61A 0.9800 . ?
C61 H61B 0.9800 . ?
C61 H61C 0.9800 . ?
N41 C42 1.337(10) . ?
N41 C52 1.340(9) . ?
N42 C74 1.330(10) . ?
N42 C53 1.356(10) . ?
C42 C43 1.364(10) . ?
C42 H42 0.9500 . ?
C43 C44 1.391(9) . ?
C43 H43 0.9500 . ?
C44 C51 1.388(9) . ?
C44 C45 1.483(9) . ?
C45 C50 1.394(10) . ?
C45 C46 1.403(10) . ?
C46 C47 1.373(11) . ?
C46 H46 0.9500 . ?
C47 C48 1.379(11) . ?
C47 H47 0.9500 . ?
C48 C49 1.377(11) . ?
C48 H48 0.9500 . ?
C49 C50 1.385(10) . ?
C49 H49 0.9500 . ?
C50 H50 0.9500 . ?
C51 C52 1.412(9) . ?
C51 H51 0.9500 . ?
C52 C53 1.488(10) . ?
C53 C54 1.396(10) . ?
C54 C55 1.404(10) . ?
C54 H54 0.9500 . ?
C55 C73 1.389(10) . ?
C55 C56 1.455(10) . ?
C56 C57 1.400(10) . ?
C56 C71 1.448(11) . ?
C57 C58 1.392(10) . ?
C57 H57 0.9500 . ?
C58 C59 1.406(11) . ?
C58 H58 0.9500 . ?
C59 C72 1.376(11) . ?
C59 H59 0.9500 . ?
C71 C72 1.368(12) . ?
C71 H71 0.9500 . ?
C72 H72 0.9500 . ?
C73 C74 1.370(10) . ?
C73 H73 0.9500 . ?
C74 H74 0.9500 . ?
C021 Cl1 1.759(8) . ?
C021 Cl2 1.778(8) . ?
C021 H02A 0.9900 . ?
C021 H02B 0.9900 . ?

loop_
_geom_torsion_atom_site_label_1
_geom_torsion_atom_site_label_2
_geom_torsion_atom_site_label_3
_geom_torsion_atom_site_label_4
_geom_torsion
_geom_torsion_site_symmetry_1
_geom_torsion_site_symmetry_2
_geom_torsion_site_symmetry_3
_geom_torsion_site_symmetry_4
_geom_torsion_publ_flag
C11 C1 B2 C6 -167.3(7) . . . . ?
B3 C1 B2 C6 22.3(11) . . . . ?
B5 C1 B2 C6 76.9(7) . . . . ?
C11 C1 B2 B9 126.4(7) . . . . ?
B3 C1 B2 B9 -44.0(10) . . . . ?
B5 C1 B2 B9 10.6(6) . . . . ?
C11 C1 B2 B5 115.8(7) . . . . ?
B3 C1 B2 B5 -54.6(7) . . . . ?
C11 C1 B3 B8 -135.8(7) . . . . ?
B2 C1 B3 B8 34.4(10) . . . . ?
B5 C1 B3 B8 -22.5(6) . . . . ?
C11 C1 B3 B7 158.7(6) . . . . ?
B2 C1 B3 B7 -31.1(10) . . . . ?
B5 C1 B3 B7 -88.0(6) . . . . ?
C11 C1 B3 B5 -113.3(7) . . . . ?
B2 C1 B3 B5 56.9(7) . . . . ?
C11 C1 B5 B11 -175.5(7) . . . . ?
B3 C1 B5 B11 71.9(8) . . . . ?
B2 C1 B5 B11 -62.7(8) . . . . ?
C11 C1 B5 B8 131.4(6) . . . . ?
B3 C1 B5 B8 18.8(5) . . . . ?
B2 C1 B5 B8 -115.9(6) . . . . ?
C11 C1 B5 B9 -122.2(6) . . . . ?
B3 C1 B5 B9 125.2(6) . . . . ?
B2 C1 B5 B9 -9.5(5) . . . . ?
C11 C1 B5 B3 112.6(7) . . . . ?
B2 C1 B5 B3 -134.6(6) . . . . ?
C11 C1 B5 B2 -112.8(7) . . . . ?
B3 C1 B5 B2 134.6(6) . . . . ?
B8 B3 B5 C1 157.3(6) . . . . ?
B7 B3 B5 C1 113.6(6) . . . . ?
C1 B3 B5 B11 -134.0(6) . . . . ?
B8 B3 B5 B11 23.3(5) . . . . ?
B7 B3 B5 B11 -20.4(7) . . . . ?
C1 B3 B5 B8 -157.3(6) . . . . ?
B7 B3 B5 B8 -43.7(5) . . . . ?
C1 B3 B5 B9 -73.6(7) . . . . ?
B8 B3 B5 B9 83.7(7) . . . . ?
B7 B3 B5 B9 40.1(8) . . . . ?
C1 B3 B5 B2 -31.2(4) . . . . ?
B8 B3 B5 B2 126.1(5) . . . . ?
B7 B3 B5 B2 82.4(6) . . . . ?
C6 B2 B5 C1 -124.9(6) . . . . ?
B9 B2 B5 C1 -168.6(6) . . . . ?
C1 B2 B5 B11 138.6(6) . . . . ?
C6 B2 B5 B11 13.7(6) . . . . ?
B9 B2 B5 B11 -30.0(5) . . . . ?
C1 B2 B5 B8 79.6(6) . . . . ?
C6 B2 B5 B8 -45.2(7) . . . . ?
B9 B2 B5 B8 -89.0(6) . . . . ?
C1 B2 B5 B9 168.6(6) . . . . ?
C6 B2 B5 B9 43.8(5) . . . . ?
C1 B2 B5 B3 32.2(5) . . . . ?
C6 B2 B5 B3 -92.6(5) . . . . ?
B9 B2 B5 B3 -136.4(5) . . . . ?
C1 B2 C6 C61 146.3(7) . . . . ?
B9 B2 C6 C61 -114.0(7) . . . . ?
B5 B2 C6 C61 -157.8(5) . . . . ?
C1 B2 C6 B10 6.0(10) . . . . ?
B9 B2 C6 B10 105.7(7) . . . . ?
B5 B2 C6 B10 61.9(7) . . . . ?
C1 B2 C6 B12 -71.7(10) . . . . ?
B9 B2 C6 B12 28.0(6) . . . . ?
B5 B2 C6 B12 -15.8(8) . . . . ?
C1 B2 C6 B9 -99.7(8) . . . . ?
B5 B2 C6 B9 -43.8(5) . . . . ?
C1 B3 B7 B8 108.1(7) . . . . ?
B5 B3 B7 B8 45.6(5) . . . . ?
C1 B3 B7 B13 80.0(9) . . . . ?
B8 B3 B7 B13 -28.1(6) . . . . ?
B5 B3 B7 B13 17.5(8) . . . . ?
C1 B3 B7 B10 14.0(9) . . . . ?
B8 B3 B7 B10 -94.1(7) . . . . ?
B5 B3 B7 B10 -48.6(7) . . . . ?
C1 B3 B7 Sn4 -48.1(6) . . . . ?
B8 B3 B7 Sn4 -156.2(5) . . . . ?
B5 B3 B7 Sn4 -110.7(4) . . . . ?
N42 Sn4 B7 B8 -103.0(8) . . . . ?
N41 Sn4 B7 B8 -171.1(8) . . . . ?
B10 Sn4 B7 B8 93.4(9) . . . . ?
N42 Sn4 B7 B13 175.0(6) . . . . ?
N41 Sn4 B7 B13 107.0(6) . . . . ?
B10 Sn4 B7 B13 11.5(5) . . . . ?
N42 Sn4 B7 B10 163.5(4) . . . . ?
N41 Sn4 B7 B10 95.5(4) . . . . ?
N42 Sn4 B7 B3 -76.5(4) . . . . ?
N41 Sn4 B7 B3 -144.5(4) . . . . ?
B10 Sn4 B7 B3 120.0(6) . . . . ?
B13 B7 B8 B11 38.3(6) . . . . ?
B10 B7 B8 B11 -3.9(8) . . . . ?
B3 B7 B8 B11 -111.6(6) . . . . ?
Sn4 B7 B8 B11 -80.6(8) . . . . ?
B13 B7 B8 B3 149.9(6) . . . . ?
B10 B7 B8 B3 107.7(7) . . . . ?
Sn4 B7 B8 B3 30.9(7) . . . . ?
B10 B7 B8 B13 -42.2(5) . . . . ?
B3 B7 B8 B13 -149.9(6) . . . . ?
Sn4 B7 B8 B13 -118.9(8) . . . . ?
B13 B7 B8 B5 101.0(6) . . . . ?
B10 B7 B8 B5 58.8(7) . . . . ?
B3 B7 B8 B5 -48.9(5) . . . . ?
Sn4 B7 B8 B5 -17.9(9) . . . . ?
C1 B3 B8 B11 -3.7(10) . . . . ?
B7 B3 B8 B11 100.6(7) . . . . ?
B5 B3 B8 B11 -26.1(6) . . . . ?
C1 B3 B8 B7 -104.2(7) . . . . ?
B5 B3 B8 B7 -126.7(6) . . . . ?
C1 B3 B8 B13 -74.9(8) . . . . ?
B7 B3 B8 B13 29.4(6) . . . . ?
B5 B3 B8 B13 -97.3(6) . . . . ?
C1 B3 B8 B5 22.4(6) . . . . ?
B7 B3 B8 B5 126.7(6) . . . . ?
C1 B5 B8 B11 135.9(6) . . . . ?
B9 B5 B8 B11 32.0(5) . . . . ?
B3 B5 B8 B11 153.0(6) . . . . ?
B2 B5 B8 B11 89.4(6) . . . . ?
C1 B5 B8 B7 31.9(7) . . . . ?
B11 B5 B8 B7 -104.1(7) . . . . ?
B9 B5 B8 B7 -72.1(7) . . . . ?
B3 B5 B8 B7 48.9(6) . . . . ?
B2 B5 B8 B7 -14.7(8) . . . . ?
C1 B5 B8 B3 -17.1(5) . . . . ?
B11 B5 B8 B3 -153.0(6) . . . . ?
B9 B5 B8 B3 -121.0(6) . . . . ?
B2 B5 B8 B3 -63.6(6) . . . . ?
C1 B5 B8 B13 95.3(6) . . . . ?
B11 B5 B8 B13 -40.6(5) . . . . ?
B9 B5 B8 B13 -8.6(7) . . . . ?
B3 B5 B8 B13 112.4(6) . . . . ?
B2 B5 B8 B13 48.7(8) . . . . ?
C61 C6 B9 B12 -105.2(7) . . . . ?
B10 C6 B9 B12 43.0(6) . . . . ?
B2 C6 B9 B12 153.4(6) . . . . ?
C61 C6 B9 B11 -147.3(7) . . . . ?
B10 C6 B9 B11 0.9(8) . . . . ?
B2 C6 B9 B11 111.3(6) . . . . ?
B12 C6 B9 B11 -42.1(6) . . . . ?
C61 C6 B9 B2 101.4(7) . . . . ?
B10 C6 B9 B2 -110.4(7) . . . . ?
B12 C6 B9 B2 -153.4(6) . . . . ?
C61 C6 B9 B5 151.6(6) . . . . ?
B10 C6 B9 B5 -60.2(7) . . . . ?
B2 C6 B9 B5 50.2(5) . . . . ?
B12 C6 B9 B5 -103.2(6) . . . . ?
C1 B2 B9 C6 115.5(7) . . . . ?
B5 B2 B9 C6 126.0(5) . . . . ?
C1 B2 B9 B12 91.7(7) . . . . ?
C6 B2 B9 B12 -23.8(5) . . . . ?
B5 B2 B9 B12 102.2(6) . . . . ?
C1 B2 B9 B11 23.4(9) . . . . ?
C6 B2 B9 B11 -92.0(6) . . . . ?
B5 B2 B9 B11 33.9(5) . . . . ?
C1 B2 B9 B5 -10.5(6) . . . . ?
C6 B2 B9 B5 -126.0(5) . . . . ?
C1 B5 B9 C6 -35.4(6) . . . . ?
B11 B5 B9 C6 100.5(6) . . . . ?
B8 B5 B9 C6 68.5(6) . . . . ?
B3 B5 B9 C6 11.5(8) . . . . ?
B2 B5 B9 C6 -43.7(5) . . . . ?
C1 B5 B9 B12 -95.8(6) . . . . ?
B11 B5 B9 B12 40.1(6) . . . . ?
B8 B5 B9 B12 8.0(7) . . . . ?
B3 B5 B9 B12 -48.9(8) . . . . ?
B2 B5 B9 B12 -104.2(6) . . . . ?
C1 B5 B9 B11 -135.8(6) . . . . ?
B8 B5 B9 B11 -32.0(5) . . . . ?
B3 B5 B9 B11 -89.0(6) . . . . ?
B2 B5 B9 B11 -144.2(5) . . . . ?
C1 B5 B9 B2 8.4(5) . . . . ?
B11 B5 B9 B2 144.2(5) . . . . ?
B8 B5 B9 B2 112.2(5) . . . . ?
B3 B5 B9 B2 55.2(6) . . . . ?
C61 C6 B10 B13 140.0(7) . . . . ?
B2 C6 B10 B13 -82.7(7) . . . . ?
B12 C6 B10 B13 32.8(6) . . . . ?
B9 C6 B10 B13 -8.5(8) . . . . ?
C61 C6 B10 B12 107.2(7) . . . . ?
B2 C6 B10 B12 -115.5(7) . . . . ?
B9 C6 B10 B12 -41.3(6) . . . . ?
C61 C6 B10 B7 -157.3(7) . . . . ?
B2 C6 B10 B7 -20.0(10) . . . . ?
B12 C6 B10 B7 95.5(7) . . . . ?
B9 C6 B10 B7 54.1(9) . . . . ?
C61 C6 B10 Sn4 -93.7(6) . . . . ?
B2 C6 B10 Sn4 43.6(6) . . . . ?
B12 C6 B10 Sn4 159.1(5) . . . . ?
B9 C6 B10 Sn4 117.7(5) . . . . ?
B8 B7 B10 C6 -51.1(9) . . . . ?
B13 B7 B10 C6 -93.1(7) . . . . ?
B3 B7 B10 C6 10.3(10) . . . . ?
Sn4 B7 B10 C6 76.7(6) . . . . ?
B8 B7 B10 B13 42.1(6) . . . . ?
B3 B7 B10 B13 103.4(7) . . . . ?
Sn4 B7 B10 B13 169.8(5) . . . . ?
B8 B7 B10 B12 11.3(8) . . . . ?
B13 B7 B10 B12 -30.8(6) . . . . ?
B3 B7 B10 B12 72.7(8) . . . . ?
Sn4 B7 B10 B12 139.1(5) . . . . ?
B8 B7 B10 Sn4 -127.8(6) . . . . ?
B13 B7 B10 Sn4 -169.8(5) . . . . ?
B3 B7 B10 Sn4 -66.4(5) . . . . ?
N42 Sn4 B10 C6 -141.6(4) . . . . ?
N41 Sn4 B10 C6 155.6(4) . . . . ?
B7 Sn4 B10 C6 -121.3(5) . . . . ?
N42 Sn4 B10 B13 -30.8(7) . . . . ?
N41 Sn4 B10 B13 -93.6(5) . . . . ?
B7 Sn4 B10 B13 -10.5(5) . . . . ?
N42 Sn4 B10 B12 -112.6(8) . . . . ?
N41 Sn4 B10 B12 -175.4(8) . . . . ?
B7 Sn4 B10 B12 -92.3(8) . . . . ?
N42 Sn4 B10 B7 -20.3(5) . . . . ?
N41 Sn4 B10 B7 -83.1(4) . . . . ?
B7 B8 B11 B9 59.1(8) . . . . ?
B3 B8 B11 B9 -11.5(9) . . . . ?
B13 B8 B11 B9 96.5(7) . . . . ?
B5 B8 B11 B9 -38.9(6) . . . . ?
B7 B8 B11 B5 98.0(6) . . . . ?
B3 B8 B11 B5 27.4(6) . . . . ?
B13 B8 B11 B5 135.4(6) . . . . ?
B7 B8 B11 B12 -4.9(8) . . . . ?
B3 B8 B11 B12 -75.5(8) . . . . ?
B13 B8 B11 B12 32.5(6) . . . . ?
B5 B8 B11 B12 -102.9(6) . . . . ?
B7 B8 B11 B13 -37.5(6) . . . . ?
B3 B8 B11 B13 -108.0(7) . . . . ?
B5 B8 B11 B13 -135.4(6) . . . . ?
C6 B9 B11 B8 -57.7(8) . . . . ?
B12 B9 B11 B8 -97.6(7) . . . . ?
B2 B9 B11 B8 1.9(9) . . . . ?
B5 B9 B11 B8 38.8(6) . . . . ?
C6 B9 B11 B5 -96.5(6) . . . . ?
B12 B9 B11 B5 -136.4(6) . . . . ?
B2 B9 B11 B5 -36.9(6) . . . . ?
C6 B9 B11 B12 39.9(5) . . . . ?
B2 B9 B11 B12 99.5(7) . . . . ?
B5 B9 B11 B12 136.4(6) . . . . ?
C6 B9 B11 B13 7.1(8) . . . . ?
B12 B9 B11 B13 -32.8(6) . . . . ?
B2 B9 B11 B13 66.7(8) . . . . ?
B5 B9 B11 B13 103.7(6) . . . . ?
C1 B5 B11 B8 -70.8(8) . . . . ?
B9 B5 B11 B8 -141.8(6) . . . . ?
B3 B5 B11 B8 -22.9(5) . . . . ?
B2 B5 B11 B8 -112.4(5) . . . . ?
C1 B5 B11 B9 71.0(8) . . . . ?
B8 B5 B11 B9 141.8(6) . . . . ?
B3 B5 B11 B9 118.9(6) . . . . ?
B2 B5 B11 B9 29.5(5) . . . . ?
C1 B5 B11 B12 32.4(10) . . . . ?
B8 B5 B11 B12 103.2(6) . . . . ?
B9 B5 B11 B12 -38.6(5) . . . . ?
B3 B5 B11 B12 80.3(6) . . . . ?
B2 B5 B11 B12 -9.2(7) . . . . ?
C1 B5 B11 B13 -30.7(10) . . . . ?
B8 B5 B11 B13 40.1(5) . . . . ?
B9 B5 B11 B13 -101.7(6) . . . . ?
B3 B5 B11 B13 17.2(7) . . . . ?
B2 B5 B11 B13 -72.2(6) . . . . ?
C61 C6 B12 B9 111.4(7) . . . . ?
B10 C6 B12 B9 -137.0(6) . . . . ?
B2 C6 B12 B9 -29.0(7) . . . . ?
C61 C6 B12 B13 -145.2(6) . . . . ?
B10 C6 B12 B13 -33.6(6) . . . . ?
B2 C6 B12 B13 74.4(8) . . . . ?
B9 C6 B12 B13 103.4(7) . . . . ?
C61 C6 B12 B11 151.4(6) . . . . ?
B10 C6 B12 B11 -97.0(6) . . . . ?
B2 C6 B12 B11 11.0(8) . . . . ?
B9 C6 B12 B11 40.0(5) . . . . ?
C61 C6 B12 B10 -111.6(7) . . . . ?
B2 C6 B12 B10 108.1(7) . . . . ?
B9 C6 B12 B10 137.0(6) . . . . ?
B11 B9 B12 C6 133.3(6) . . . . ?
B2 B9 B12 C6 23.3(5) . . . . ?
B5 B9 B12 C6 94.9(6) . . . . ?
C6 B9 B12 B13 -99.5(6) . . . . ?
B11 B9 B12 B13 33.8(6) . . . . ?
B2 B9 B12 B13 -76.3(7) . . . . ?
B5 B9 B12 B13 -4.6(8) . . . . ?
C6 B9 B12 B11 -133.3(6) . . . . ?
B2 B9 B12 B11 -110.1(7) . . . . ?
B5 B9 B12 B11 -38.4(5) . . . . ?
C6 B9 B12 B10 -36.0(5) . . . . ?
B11 B9 B12 B10 97.3(6) . . . . ?
B2 B9 B12 B10 -12.8(8) . . . . ?
B5 B9 B12 B10 58.9(7) . . . . ?
B8 B11 B12 C6 70.0(7) . . . . ?
B9 B11 B12 C6 -40.4(5) . . . . ?
B5 B11 B12 C6 1.0(7) . . . . ?
B13 B11 B12 C6 102.8(6) . . . . ?
B8 B11 B12 B9 110.4(6) . . . . ?
B5 B11 B12 B9 41.4(6) . . . . ?
B13 B11 B12 B9 143.2(6) . . . . ?
B8 B11 B12 B13 -32.8(6) . . . . ?
B9 B11 B12 B13 -143.2(6) . . . . ?
B5 B11 B12 B13 -101.8(6) . . . . ?
B8 B11 B12 B10 11.5(7) . . . . ?
B9 B11 B12 B10 -98.9(6) . . . . ?
B5 B11 B12 B10 -57.5(7) . . . . ?
B13 B11 B12 B10 44.3(5) . . . . ?
B13 B10 B12 C6 -142.8(6) . . . . ?
B7 B10 B12 C6 -112.2(7) . . . . ?
Sn4 B10 B12 C6 -35.3(7) . . . . ?
C6 B10 B12 B9 37.4(5) . . . . ?
B13 B10 B12 B9 -105.3(6) . . . . ?
B7 B10 B12 B9 -74.8(7) . . . . ?
Sn4 B10 B12 B9 2.1(10) . . . . ?
C6 B10 B12 B13 142.8(6) . . . . ?
B7 B10 B12 B13 30.6(6) . . . . ?
Sn4 B10 B12 B13 107.5(8) . . . . ?
C6 B10 B12 B11 98.3(6) . . . . ?
B13 B10 B12 B11 -44.4(5) . . . . ?
B7 B10 B12 B11 -13.9(8) . . . . ?
Sn4 B10 B12 B11 63.0(9) . . . . ?
B11 B8 B13 B7 -139.0(7) . . . . ?
B3 B8 B13 B7 -30.5(7) . . . . ?
B5 B8 B13 B7 -99.8(7) . . . . ?
B11 B8 B13 B12 -32.9(6) . . . . ?
B7 B8 B13 B12 106.1(7) . . . . ?
B3 B8 B13 B12 75.5(8) . . . . ?
B5 B8 B13 B12 6.3(8) . . . . ?
B11 B8 B13 B10 -96.5(6) . . . . ?
B7 B8 B13 B10 42.5(6) . . . . ?
B3 B8 B13 B10 12.0(8) . . . . ?
B5 B8 B13 B10 -57.3(7) . . . . ?
B7 B8 B13 B11 139.0(7) . . . . ?
B3 B8 B13 B11 108.4(7) . . . . ?
B5 B8 B13 B11 39.2(5) . . . . ?
B10 B7 B13 B8 131.9(6) . . . . ?
B3 B7 B13 B8 27.4(6) . . . . ?
Sn4 B7 B13 B8 119.4(7) . . . . ?
B8 B7 B13 B12 -99.6(7) . . . . ?
B10 B7 B13 B12 32.3(6) . . . . ?
B3 B7 B13 B12 -72.1(8) . . . . ?
Sn4 B7 B13 B12 19.8(9) . . . . ?
B8 B7 B13 B10 -131.9(6) . . . . ?
B3 B7 B13 B10 -104.4(7) . . . . ?
Sn4 B7 B13 B10 -12.5(6) . . . . ?
B8 B7 B13 B11 -35.5(6) . . . . ?
B10 B7 B13 B11 96.4(6) . . . . ?
B3 B7 B13 B11 -8.0(9) . . . . ?
Sn4 B7 B13 B11 83.9(7) . . . . ?
C6 B12 B13 B8 -64.6(8) . . . . ?
B9 B12 B13 B8 -1.1(8) . . . . ?
B11 B12 B13 B8 32.1(6) . . . . ?
B10 B12 B13 B8 -96.7(6) . . . . ?
C6 B12 B13 B7 -0.4(8) . . . . ?
B9 B12 B13 B7 63.1(8) . . . . ?
B11 B12 B13 B7 96.2(7) . . . . ?
B10 B12 B13 B7 -32.5(6) . . . . ?
C6 B12 B13 B10 32.1(5) . . . . ?
B9 B12 B13 B10 95.6(7) . . . . ?
B11 B12 B13 B10 128.7(6) . . . . ?
C6 B12 B13 B11 -96.6(6) . . . . ?
B9 B12 B13 B11 -33.1(6) . . . . ?
B10 B12 B13 B11 -128.7(6) . . . . ?
C6 B10 B13 B8 72.0(7) . . . . ?
B12 B10 B13 B8 104.1(6) . . . . ?
B7 B10 B13 B8 -41.6(5) . . . . ?
Sn4 B10 B13 B8 -30.2(7) . . . . ?
C6 B10 B13 B7 113.6(6) . . . . ?
B12 B10 B13 B7 145.7(6) . . . . ?
Sn4 B10 B13 B7 11.3(5) . . . . ?
C6 B10 B13 B12 -32.1(6) . . . . ?
B7 B10 B13 B12 -145.7(6) . . . . ?
Sn4 B10 B13 B12 -134.3(6) . . . . ?
C6 B10 B13 B11 12.0(7) . . . . ?
B12 B10 B13 B11 44.1(5) . . . . ?
B7 B10 B13 B11 -101.5(6) . . . . ?
Sn4 B10 B13 B11 -90.2(6) . . . . ?
B9 B11 B13 B8 -111.2(7) . . . . ?
B5 B11 B13 B8 -42.3(6) . . . . ?
B12 B11 B13 B8 -143.8(6) . . . . ?
B8 B11 B13 B7 36.1(6) . . . . ?
B9 B11 B13 B7 -75.1(8) . . . . ?
B5 B11 B13 B7 -6.2(8) . . . . ?
B12 B11 B13 B7 -107.7(7) . . . . ?
B8 B11 B13 B12 143.8(6) . . . . ?
B9 B11 B13 B12 32.6(6) . . . . ?
B5 B11 B13 B12 101.6(6) . . . . ?
B8 B11 B13 B10 99.5(6) . . . . ?
B9 B11 B13 B10 -11.7(8) . . . . ?
B5 B11 B13 B10 57.3(7) . . . . ?
B12 B11 B13 B10 -44.3(5) . . . . ?
N42 Sn4 N41 C42 174.6(6) . . . . ?
B7 Sn4 N41 C42 -99.4(6) . . . . ?
B10 Sn4 N41 C42 -56.9(6) . . . . ?
N42 Sn4 N41 C52 -7.9(5) . . . . ?
B7 Sn4 N41 C52 78.1(6) . . . . ?
B10 Sn4 N41 C52 120.7(6) . . . . ?
N41 Sn4 N42 C74 -177.0(6) . . . . ?
B7 Sn4 N42 C74 95.4(6) . . . . ?
B10 Sn4 N42 C74 109.1(6) . . . . ?
N41 Sn4 N42 C53 9.7(5) . . . . ?
B7 Sn4 N42 C53 -77.9(6) . . . . ?
B10 Sn4 N42 C53 -64.2(6) . . . . ?
C52 N41 C42 C43 -2.8(11) . . . . ?
Sn4 N41 C42 C43 174.7(5) . . . . ?
N41 C42 C43 C44 -0.2(11) . . . . ?
C42 C43 C44 C51 2.1(10) . . . . ?
C42 C43 C44 C45 -176.8(6) . . . . ?
C51 C44 C45 C50 23.5(10) . . . . ?
C43 C44 C45 C50 -157.7(7) . . . . ?
C51 C44 C45 C46 -155.6(7) . . . . ?
C43 C44 C45 C46 23.2(10) . . . . ?
C50 C45 C46 C47 0.7(11) . . . . ?
C44 C45 C46 C47 179.9(7) . . . . ?
C45 C46 C47 C48 0.5(12) . . . . ?
C46 C47 C48 C49 -2.2(12) . . . . ?
C47 C48 C49 C50 2.7(12) . . . . ?
C48 C49 C50 C45 -1.5(12) . . . . ?
C46 C45 C50 C49 -0.2(11) . . . . ?
C44 C45 C50 C49 -179.3(7) . . . . ?
C43 C44 C51 C52 -1.1(10) . . . . ?
C45 C44 C51 C52 177.8(6) . . . . ?
C42 N41 C52 C51 3.8(10) . . . . ?
Sn4 N41 C52 C51 -173.8(5) . . . . ?
C42 N41 C52 C53 -176.7(6) . . . . ?
Sn4 N41 C52 C53 5.8(8) . . . . ?
C44 C51 C52 N41 -1.8(10) . . . . ?
C44 C51 C52 C53 178.6(6) . . . . ?
C74 N42 C53 C54 -2.4(11) . . . . ?
Sn4 N42 C53 C54 170.9(5) . . . . ?
C74 N42 C53 C52 176.3(6) . . . . ?
Sn4 N42 C53 C52 -10.4(8) . . . . ?
N41 C52 C53 N42 2.8(9) . . . . ?
C51 C52 C53 N42 -177.6(6) . . . . ?
N41 C52 C53 C54 -178.5(7) . . . . ?
C51 C52 C53 C54 1.0(11) . . . . ?
N42 C53 C54 C55 -1.2(11) . . . . ?
C52 C53 C54 C55 -179.7(6) . . . . ?
C53 C54 C55 C73 4.5(10) . . . . ?
C53 C54 C55 C56 -178.0(7) . . . . ?
C73 C55 C56 C57 153.8(7) . . . . ?
C54 C55 C56 C57 -23.5(11) . . . . ?
C73 C55 C56 C71 -28.1(10) . . . . ?
C54 C55 C56 C71 154.6(7) . . . . ?
C71 C56 C57 C58 4.5(10) . . . . ?
C55 C56 C57 C58 -177.4(7) . . . . ?
C56 C57 C58 C59 -2.9(11) . . . . ?
C57 C58 C59 C72 -0.3(11) . . . . ?
C57 C56 C71 C72 -3.1(11) . . . . ?
C55 C56 C71 C72 178.7(8) . . . . ?
C56 C71 C72 C59 0.0(13) . . . . ?
C58 C59 C72 C71 1.7(12) . . . . ?
C54 C55 C73 C74 -4.5(10) . . . . ?
C56 C55 C73 C74 178.0(7) . . . . ?
C53 N42 C74 C73 2.5(11) . . . . ?
Sn4 N42 C74 C73 -170.9(5) . . . . ?
C55 C73 C74 N42 1.1(11) . . . . ?
